data_7720838
loop_
_publ_author_name
'VandeVen, Warren'
'Mahato, Samyadeb'
'LeComte, Avery'
'MacNeil, Gregory A.'
'Zhou, Wen'
'Thomas, Fabrice'
'Walsby, Charles J.'
'Delgado-Jaime, Mario U'
'Storr, Tim'

_publ_section_title
;
 Electronic effects of <i>para</i>-phenolate substitution in an extended
 series of neutral and oxidized chromium salen nitrides.
;
_journal_issue 17
_journal_name_full 'Dalton transactions (Cambridge, England : 2003)'
_journal_page_first 6863
_journal_page_last 6875
_journal_paper_doi 10.1039/d5dt02506k
_journal_volume 55
_journal_year 2026
_chemical_formula_moiety '0.108(C28 H34 Cr N5 O6)'
_chemical_formula_sum 'C3.03 H3.68 Cr0.11 N0.54 O0.65'
_chemical_formula_weight 63.63
_space_group_crystal_system monoclinic
_space_group_IT_number 14
_space_group_name_Hall '-P 2ybc'
_space_group_name_H-M_alt 'P 1 21/c 1'
_atom_sites_solution_hydrogens geom
_audit_creation_date 2023-03-29
_audit_creation_method
;
Olex2 1.5
(compiled 2023.03.06 svn.rbb2c1857 for OlexSys, GUI svn.r6748)
;
_audit_update_record
;
2026-01-26 deposited with the CCDC.	2026-03-24 downloaded from the CCDC.
;
_cell_angle_alpha 90
_cell_angle_beta 104.661(2)
_cell_angle_gamma 90
_cell_formula_units_Z 37
_cell_length_a 11.3449(4)
_cell_length_b 23.9136(7)
_cell_length_c 10.8250(4)
_cell_measurement_reflns_used 9850
_cell_measurement_temperature 296.15
_cell_measurement_theta_max 64.317
_cell_measurement_theta_min 4.028
_cell_volume 2841.17(17)
_computing_cell_refinement 'SAINT V8.40B (?, 2016)'
_computing_data_reduction 'SAINT V8.40B (?, 2016)'
_computing_molecular_graphics 'Olex2 1.5 (Dolomanov et al., 2009)'
_computing_publication_material 'Olex2 1.5 (Dolomanov et al., 2009)'
_computing_structure_refinement 'XL  (Sheldrick, 2008)'
_diffrn_ambient_temperature 296.15
_diffrn_measured_fraction_theta_full 0.961
_diffrn_measured_fraction_theta_max 0.961
_diffrn_measurement_device_type 'Bruker PHOTON II 14 CPAD'
_diffrn_radiation_type CuK\a
_diffrn_radiation_wavelength 1.54178
_diffrn_reflns_av_R_equivalents 0.1096
_diffrn_reflns_av_unetI/netI 0.0486
_diffrn_reflns_Laue_measured_fraction_full 0.961
_diffrn_reflns_Laue_measured_fraction_max 0.961
_diffrn_reflns_limit_h_max 13
_diffrn_reflns_limit_h_min -13
_diffrn_reflns_limit_k_max 27
_diffrn_reflns_limit_k_min -27
_diffrn_reflns_limit_l_max 12
_diffrn_reflns_limit_l_min -12
_diffrn_reflns_number 66942
_diffrn_reflns_point_group_measured_fraction_full 0.961
_diffrn_reflns_point_group_measured_fraction_max 0.961
_diffrn_reflns_theta_full 64.724
_diffrn_reflns_theta_max 64.724
_diffrn_reflns_theta_min 3.697
_diffrn_source_current 0.65
_diffrn_source_power 0.02925
_diffrn_source_voltage 45.0
_exptl_absorpt_coefficient_mu 3.735
_exptl_absorpt_correction_T_max 0.7427
_exptl_absorpt_correction_T_min 0.5924
_exptl_absorpt_correction_type multi-scan
_exptl_absorpt_process_details
;
SADABS-2016/2 (Bruker,2016/2) was used for absorption correction.
wR2(int) was 0.1036 before and 0.0796 after correction.
The Ratio of minimum to maximum transmission is 0.7976.
The \l/2 correction factor is Not present.
;
_exptl_crystal_colour 'clear reddish orange'
_exptl_crystal_colour_lustre clear
_exptl_crystal_colour_modifier reddish
_exptl_crystal_colour_primary orange
_exptl_crystal_density_diffrn 1.376
_exptl_crystal_description plate
_exptl_crystal_F_000 1236
_refine_diff_density_max 0.635
_refine_diff_density_min -0.490
_refine_diff_density_rms 0.059
_refine_ls_extinction_method none
_refine_ls_goodness_of_fit_ref 1.053
_refine_ls_hydrogen_treatment constr
_refine_ls_matrix_type full
_refine_ls_number_parameters 367
_refine_ls_number_reflns 4624
_refine_ls_number_restraints 0
_refine_ls_restrained_S_all 1.053
_refine_ls_R_factor_all 0.0835
_refine_ls_R_factor_gt 0.0604
_refine_ls_shift/su_max 0.000
_refine_ls_shift/su_mean 0.000
_refine_ls_structure_factor_coef Fsqd
_refine_ls_weighting_details 'w=1/[\s^2^(Fo^2^)+(0.0611P)^2^+3.3875P] where P=(Fo^2^+2Fc^2^)/3'
_refine_ls_weighting_scheme calc
_refine_ls_wR_factor_gt 0.1361
_refine_ls_wR_factor_ref 0.1472
_reflns_Friedel_coverage 0.000
_reflns_number_gt 3569
_reflns_number_total 4624
_reflns_threshold_expression 'I > 2\s(I)'
_cod_data_source_file d5dt02506k2.cif
_cod_data_source_block cu_wvcrsalno2_0ma_a
_cod_depositor_comments 'Adding full bibliography for 7720837--7720840.cif.'
_cod_database_code 7720838
_shelx_shelxl_version_number 2019/1
_shelx_space_group_comment
;
The symmetry employed for this shelxl refinement is uniquely defined
by the following loop, which should always be used as a source of
symmetry information in preference to the above space-group names.
They are only intended as comments.
;
_olex2_refinement_description
;
1. Fixed Uiso
 At 1.2 times of:
  All C(H) groups, All C(H,H) groups
 At 1.5 times of:
  All C(H,H,H) groups
2.a Ternary CH refined with riding coordinates:
 C00U(H00U), C00V(H00V)
2.b Secondary CH2 refined with riding coordinates:
 C00T(H00A,H00B), C00Y(H00K,H00M), C00Z(H00N,H00O), C012(H01G,H01H)
2.c Aromatic/amide H refined with riding coordinates:
 C00E(H00E), C00G(H00G), C00L(H00L), C00P(H00P), C00Q(H00Q), C00S(H00S)
2.d Idealised Me refined as rotating group:
 C00W(H00C,H00D,H00F), C00X(H00H,H00I,H00J), C010(H01A,H01B,H01C), C011(H01D,
 H01E,H01F), C013(H01I,H01J,H01K), C014(H01L,H01M,H01N)
;
_olex2_exptl_crystal_mounting_method 'Mounted in Parabar oil'
_olex2_submission_special_instructions 'No special instructions were received'

loop_
_space_group_symop_operation_xyz
'x, y, z'
'-x, y+1/2, -z+1/2'
'-x, -y, -z'
'x, -y-1/2, z-1/2'

loop_
_atom_site_label
_atom_site_type_symbol
_atom_site_fract_x
_atom_site_fract_y
_atom_site_fract_z
_atom_site_U_iso_or_equiv
_atom_site_adp_type
_atom_site_occupancy
_atom_site_site_symmetry_order
_atom_site_calc_flag
_atom_site_refinement_flags_posn
_atom_site_refinement_flags_adp
_atom_site_refinement_flags_occupancy
_atom_site_disorder_assembly
_atom_site_disorder_group
Cr01 Cr 0.42133(5) 0.34206(2) 0.53643(6) 0.0365(2) Uani 1 1 d . . . . .
O002 O 0.3038(2) 0.28495(9) 0.4732(2) 0.0409(6) Uani 1 1 d . . . . .
O003 O 0.2985(2) 0.39693(10) 0.4754(3) 0.0520(7) Uani 1 1 d . . . . .
O004 O 0.2967(3) 0.63533(11) 0.7027(3) 0.0593(8) Uani 1 1 d . . . . .
N005 N 0.5050(3) 0.28848(11) 0.6745(3) 0.0416(8) Uani 1 1 d . . . . .
O006 O 0.4319(3) 0.03345(12) 0.5763(3) 0.0728(10) Uani 1 1 d . . . . .
N007 N 0.5070(3) 0.39588(12) 0.6711(3) 0.0519(9) Uani 1 1 d . . . . .
N008 N 0.2521(3) 0.62011(13) 0.5924(4) 0.0528(9) Uani 1 1 d . . . . .
O009 O 0.1942(3) 0.65122(11) 0.5094(4) 0.0796(11) Uani 1 1 d . . . . .
O1 O 0.2889(3) 0.02670(12) 0.4045(4) 0.0866(12) Uani 1 1 d . . . . .
N00B N 0.3568(3) 0.05440(13) 0.4877(4) 0.0557(9) Uani 1 1 d . . . . .
C00C C 0.3191(3) 0.23049(14) 0.4728(3) 0.0359(8) Uani 1 1 d . . . . .
N00D N 0.5071(3) 0.34151(15) 0.4443(4) 0.0572(9) Uani 1 1 d . . . . .
C00E C 0.4951(3) 0.23500(14) 0.6677(4) 0.0421(9) Uani 1 1 d . . . . .
H00E H 0.544129 0.214292 0.733773 0.051 Uiso 1 1 calc R U . . .
C00F C 0.1979(3) 0.48393(15) 0.4180(4) 0.0416(9) Uani 1 1 d . . . . .
C00G C 0.4256(3) 0.14628(14) 0.5705(4) 0.0425(9) Uani 1 1 d . . . . .
H00G H 0.486168 0.129050 0.633004 0.051 Uiso 1 1 calc R U . . .
C00H C 0.1251(4) 0.22304(16) 0.2867(4) 0.0441(9) Uani 1 1 d . . . . .
C00I C 0.2916(3) 0.45062(14) 0.4983(4) 0.0427(9) Uani 1 1 d . . . . .
C00J C 0.4140(3) 0.20450(14) 0.5660(3) 0.0371(8) Uani 1 1 d . . . . .
C00K C 0.2690(3) 0.56227(14) 0.5589(4) 0.0440(10) Uani 1 1 d . . . . .
C00L C 0.3594(4) 0.53172(15) 0.6355(4) 0.0504(11) Uani 1 1 d . . . . .
H00L H 0.410840 0.547735 0.707600 0.060 Uiso 1 1 calc R U . . .
C00M C 0.2345(3) 0.19676(14) 0.3832(3) 0.0390(9) Uani 1 1 d . . . . .
C00N C 0.3741(4) 0.47580(15) 0.6045(4) 0.0479(10) Uani 1 1 d . . . . .
C00O C 0.3459(4) 0.11535(14) 0.4810(4) 0.0434(9) Uani 1 1 d . . . . .
C00P C 0.1912(3) 0.53954(15) 0.4510(4) 0.0447(10) Uani 1 1 d . . . . .
H00P H 0.132639 0.562328 0.399137 0.054 Uiso 1 1 calc R U . . .
C00Q C 0.2524(4) 0.13970(15) 0.3898(4) 0.0464(10) Uani 1 1 d . . . . .
H00Q H 0.199922 0.116888 0.331095 0.056 Uiso 1 1 calc R U . . .
C00R C 0.1070(4) 0.45823(16) 0.3027(4) 0.0510(11) Uani 1 1 d . . . . .
C00S C 0.4750(4) 0.44686(16) 0.6859(4) 0.0600(13) Uani 1 1 d . . . . .
H00S H 0.521559 0.466473 0.755449 0.072 Uiso 1 1 calc R U . . .
C00T C 0.6863(4) 0.28102(16) 0.8704(4) 0.0531(11) Uani 1 1 d . . . . .
H00A H 0.739516 0.270087 0.817209 0.064 Uiso 1 1 calc R U . . .
H00B H 0.655424 0.247340 0.901154 0.064 Uiso 1 1 calc R U . . .
C00U C 0.6180(4) 0.37076(16) 0.7561(5) 0.0581(12) Uani 1 1 d . . . . .
H00U H 0.676297 0.364464 0.704341 0.070 Uiso 1 1 calc R U . . .
C00V C 0.5806(4) 0.31556(16) 0.7925(4) 0.0538(11) Uani 1 1 d . . . . .
H00V H 0.526039 0.322488 0.848027 0.065 Uiso 1 1 calc R U . . .
C00W C 0.1675(4) 0.26858(18) 0.2087(4) 0.0588(12) Uani 1 1 d . . . . .
H00C H 0.207335 0.297803 0.264659 0.088 Uiso 1 1 calc R U . . .
H00D H 0.098294 0.283702 0.147534 0.088 Uiso 1 1 calc R U . . .
H00F H 0.223320 0.252832 0.164780 0.088 Uiso 1 1 calc R U . . .
C00X C 0.0383(4) 0.2487(2) 0.3584(4) 0.0613(12) Uani 1 1 d . . . . .
H00H H 0.009188 0.220074 0.405304 0.092 Uiso 1 1 calc R U . . .
H00I H -0.029498 0.265528 0.298338 0.092 Uiso 1 1 calc R U . . .
H00J H 0.080540 0.276756 0.416465 0.092 Uiso 1 1 calc R U . . .
C00Y C 0.6831(4) 0.40459(17) 0.8721(5) 0.0664(14) Uani 1 1 d . . . . .
H00K H 0.627295 0.412757 0.924489 0.080 Uiso 1 1 calc R U . . .
H00M H 0.710891 0.439773 0.844988 0.080 Uiso 1 1 calc R U . . .
C00Z C 0.7578(5) 0.31563(19) 0.9837(5) 0.0742(16) Uani 1 1 d . . . . .
H00N H 0.708929 0.319420 1.044958 0.089 Uiso 1 1 calc R U . . .
H00O H 0.831205 0.295395 1.025175 0.089 Uiso 1 1 calc R U . . .
C010 C 0.1747(5) 0.4346(2) 0.2081(4) 0.0689(13) Uani 1 1 d . . . . .
H01A H 0.217983 0.464144 0.178728 0.103 Uiso 1 1 calc R U . . .
H01B H 0.117002 0.418306 0.136580 0.103 Uiso 1 1 calc R U . . .
H01C H 0.231316 0.406450 0.249686 0.103 Uiso 1 1 calc R U . . .
C011 C 0.0355(4) 0.4116(2) 0.3478(5) 0.0712(14) Uani 1 1 d . . . . .
H01D H 0.090457 0.382445 0.387175 0.107 Uiso 1 1 calc R U . . .
H01E H -0.023944 0.396634 0.275982 0.107 Uiso 1 1 calc R U . . .
H01F H -0.004934 0.426418 0.408586 0.107 Uiso 1 1 calc R U . . .
C012 C 0.7919(5) 0.37134(19) 0.9499(6) 0.0853(18) Uani 1 1 d . . . . .
H01G H 0.852218 0.367826 0.900855 0.102 Uiso 1 1 calc R U . . .
H01H H 0.828935 0.391758 1.027435 0.102 Uiso 1 1 calc R U . . .
C013 C 0.0551(5) 0.1795(2) 0.1929(5) 0.0727(15) Uani 1 1 d . . . . .
H01I H 0.108059 0.163489 0.145913 0.109 Uiso 1 1 calc R U . . .
H01J H -0.012856 0.197080 0.134730 0.109 Uiso 1 1 calc R U . . .
H01K H 0.025998 0.150573 0.239194 0.109 Uiso 1 1 calc R U . . .
C014 C 0.0153(5) 0.5018(2) 0.2317(5) 0.0860(18) Uani 1 1 d . . . . .
H01L H -0.034159 0.514463 0.286148 0.129 Uiso 1 1 calc R U . . .
H01M H -0.035700 0.485324 0.156021 0.129 Uiso 1 1 calc R U . . .
H01N H 0.058463 0.533032 0.208388 0.129 Uiso 1 1 calc R U . . .

loop_
_atom_site_aniso_label
_atom_site_aniso_U_11
_atom_site_aniso_U_22
_atom_site_aniso_U_33
_atom_site_aniso_U_23
_atom_site_aniso_U_13
_atom_site_aniso_U_12
Cr01 0.0395(3) 0.0266(3) 0.0380(4) -0.0011(3) -0.0004(3) -0.0022(3)
O002 0.0428(14) 0.0312(13) 0.0414(15) 0.0000(11) -0.0030(12) -0.0028(10)
O003 0.0552(17) 0.0324(14) 0.0537(18) -0.0060(12) -0.0130(13) 0.0036(12)
O004 0.0623(18) 0.0396(15) 0.071(2) -0.0115(15) 0.0086(17) 0.0013(13)
N005 0.0408(17) 0.0288(15) 0.047(2) -0.0024(13) -0.0045(15) -0.0044(13)
O006 0.093(2) 0.0359(15) 0.072(2) 0.0032(15) -0.0108(19) 0.0028(15)
N007 0.053(2) 0.0302(16) 0.056(2) -0.0052(15) -0.0160(17) 0.0053(14)
N008 0.0447(19) 0.0347(17) 0.072(3) -0.0041(18) 0.0022(18) 0.0023(15)
O009 0.074(2) 0.0360(16) 0.102(3) -0.0005(16) -0.0277(19) 0.0163(15)
O1 0.105(3) 0.0370(16) 0.092(3) -0.0175(17) -0.022(2) -0.0103(17)
N00B 0.070(2) 0.0310(17) 0.060(3) -0.0048(17) 0.006(2) -0.0081(17)
C00C 0.042(2) 0.0318(18) 0.034(2) -0.0001(15) 0.0093(16) -0.0045(15)
N00D 0.048(2) 0.074(2) 0.053(2) -0.0020(18) 0.0188(17) -0.0093(18)
C00E 0.043(2) 0.0325(19) 0.044(2) 0.0020(16) -0.0009(18) -0.0007(16)
C00F 0.041(2) 0.037(2) 0.042(2) 0.0012(16) 0.0013(17) 0.0009(16)
C00G 0.046(2) 0.0328(19) 0.045(2) 0.0022(16) 0.0039(18) -0.0034(16)
C00H 0.048(2) 0.044(2) 0.034(2) -0.0001(17) -0.0013(18) -0.0097(18)
C00I 0.046(2) 0.0316(19) 0.047(2) -0.0004(16) 0.0042(18) 0.0006(16)
C00J 0.042(2) 0.0297(17) 0.035(2) -0.0003(15) 0.0021(17) -0.0037(15)
C00K 0.044(2) 0.0265(18) 0.056(3) -0.0022(17) 0.0028(19) 0.0005(16)
C00L 0.054(2) 0.0325(19) 0.054(3) -0.0025(18) -0.005(2) 0.0031(18)
C00M 0.045(2) 0.0369(19) 0.033(2) -0.0030(15) 0.0049(17) -0.0093(16)
C00N 0.053(2) 0.0309(19) 0.050(3) -0.0055(17) -0.0048(19) 0.0056(17)
C00O 0.052(2) 0.0270(18) 0.048(3) -0.0034(16) 0.007(2) -0.0033(17)
C00P 0.039(2) 0.036(2) 0.054(3) 0.0063(18) 0.0037(19) 0.0050(16)
C00Q 0.054(2) 0.0355(19) 0.045(3) -0.0055(17) 0.004(2) -0.0101(18)
C00R 0.048(2) 0.044(2) 0.050(3) -0.0017(19) -0.0075(19) 0.0013(18)
C00S 0.067(3) 0.033(2) 0.061(3) -0.0104(19) -0.017(2) 0.0054(19)
C00T 0.055(3) 0.035(2) 0.056(3) 0.0000(18) -0.010(2) 0.0033(18)
C00U 0.054(3) 0.037(2) 0.069(3) -0.007(2) -0.011(2) 0.0045(19)
C00V 0.054(2) 0.040(2) 0.052(3) -0.0028(18) -0.015(2) -0.0014(18)
C00W 0.071(3) 0.063(3) 0.038(3) 0.008(2) 0.005(2) -0.010(2)
C00X 0.043(2) 0.084(3) 0.052(3) 0.006(2) 0.003(2) -0.002(2)
C00Y 0.062(3) 0.038(2) 0.076(3) -0.013(2) -0.025(2) 0.006(2)
C00Z 0.071(3) 0.053(3) 0.071(4) -0.003(2) -0.032(3) 0.006(2)
C010 0.094(4) 0.061(3) 0.049(3) -0.003(2) 0.013(3) -0.004(3)
C011 0.054(3) 0.071(3) 0.082(4) -0.011(3) 0.005(3) -0.014(2)
C012 0.076(3) 0.056(3) 0.092(4) -0.013(3) -0.038(3) 0.007(3)
C013 0.080(3) 0.062(3) 0.055(3) -0.006(2) -0.022(3) -0.019(3)
C014 0.085(4) 0.062(3) 0.079(4) -0.007(3) -0.037(3) 0.018(3)

loop_
_atom_type_symbol
_atom_type_description
_atom_type_scat_dispersion_real
_atom_type_scat_dispersion_imag
_atom_type_scat_source
C C 0.0181 0.0091 'International Tables Vol C Tables 4.2.6.8 and 6.1.1.4'
H H 0.0000 0.0000 'International Tables Vol C Tables 4.2.6.8 and 6.1.1.4'
Cr Cr -0.1635 2.4439 'International Tables Vol C Tables 4.2.6.8 and 6.1.1.4'
N N 0.0311 0.0180 'International Tables Vol C Tables 4.2.6.8 and 6.1.1.4'
O O 0.0492 0.0322 'International Tables Vol C Tables 4.2.6.8 and 6.1.1.4'

loop_
_geom_angle_atom_site_label_1
_geom_angle_atom_site_label_2
_geom_angle_atom_site_label_3
_geom_angle
_geom_angle_site_symmetry_1
_geom_angle_site_symmetry_3
_geom_angle_publ_flag
O002 Cr01 N005 88.07(11) . . ?
O002 Cr01 N007 152.44(14) . . ?
O003 Cr01 O002 89.14(11) . . ?
O003 Cr01 N005 149.41(14) . . ?
O003 Cr01 N007 89.29(11) . . ?
N007 Cr01 N005 79.51(12) . . ?
N00D Cr01 O002 104.88(16) . . ?
N00D Cr01 O003 107.69(17) . . ?
N00D Cr01 N005 102.45(17) . . ?
N00D Cr01 N007 101.81(17) . . ?
C00C O002 Cr01 129.0(2) . . ?
C00I O003 Cr01 132.9(2) . . ?
C00E N005 Cr01 125.0(3) . . ?
C00E N005 C00V 120.2(3) . . ?
C00V N005 Cr01 114.8(2) . . ?
C00S N007 Cr01 126.6(3) . . ?
C00S N007 C00U 121.7(3) . . ?
C00U N007 Cr01 111.7(2) . . ?
O004 N008 C00K 118.4(3) . . ?
O009 N008 O004 123.1(3) . . ?
O009 N008 C00K 118.4(4) . . ?
O006 N00B O1 122.8(3) . . ?
O006 N00B C00O 118.8(3) . . ?
O1 N00B C00O 118.3(4) . . ?
O002 C00C C00J 120.6(3) . . ?
O002 C00C C00M 119.7(3) . . ?
C00J C00C C00M 119.6(3) . . ?
N005 C00E H00E 117.4 . . ?
N005 C00E C00J 125.3(3) . . ?
C00J C00E H00E 117.4 . . ?
C00I C00F C00R 120.9(3) . . ?
C00P C00F C00I 117.3(3) . . ?
C00P C00F C00R 121.7(3) . . ?
C00J C00G H00G 120.8 . . ?
C00O C00G H00G 120.8 . . ?
C00O C00G C00J 118.4(3) . . ?
C00W C00H C00M 110.7(3) . . ?
C00W C00H C00X 109.1(4) . . ?
C00W C00H C013 107.5(4) . . ?
C00X C00H C00M 109.4(3) . . ?
C00X C00H C013 108.5(4) . . ?
C013 C00H C00M 111.5(3) . . ?
O003 C00I C00F 120.0(3) . . ?
O003 C00I C00N 120.6(3) . . ?
C00N C00I C00F 119.4(3) . . ?
C00C C00J C00E 123.0(3) . . ?
C00G C00J C00C 120.6(3) . . ?
C00G C00J C00E 116.2(3) . . ?
C00L C00K N008 119.1(4) . . ?
C00L C00K C00P 121.7(3) . . ?
C00P C00K N008 119.2(3) . . ?
C00K C00L H00L 120.5 . . ?
C00K C00L C00N 119.0(4) . . ?
C00N C00L H00L 120.5 . . ?
C00C C00M C00H 121.2(3) . . ?
C00Q C00M C00C 117.3(3) . . ?
C00Q C00M C00H 121.5(3) . . ?
C00I C00N C00S 123.6(3) . . ?
C00L C00N C00I 120.4(3) . . ?
C00L C00N C00S 116.0(3) . . ?
C00G C00O N00B 118.2(3) . . ?
C00G C00O C00Q 122.0(3) . . ?
C00Q C00O N00B 119.7(3) . . ?
C00F C00P C00K 122.0(3) . . ?
C00F C00P H00P 119.0 . . ?
C00K C00P H00P 119.0 . . ?
C00M C00Q C00O 122.1(3) . . ?
C00M C00Q H00Q 119.0 . . ?
C00O C00Q H00Q 119.0 . . ?
C00F C00R C010 110.2(3) . . ?
C00F C00R C014 111.5(3) . . ?
C010 C00R C014 107.8(4) . . ?
C011 C00R C00F 109.5(4) . . ?
C011 C00R C010 109.8(4) . . ?
C011 C00R C014 108.0(4) . . ?
N007 C00S C00N 125.8(4) . . ?
N007 C00S H00S 117.1 . . ?
C00N C00S H00S 117.1 . . ?
H00A C00T H00B 108.2 . . ?
C00V C00T H00A 109.8 . . ?
C00V C00T H00B 109.8 . . ?
C00V C00T C00Z 109.5(3) . . ?
C00Z C00T H00A 109.8 . . ?
C00Z C00T H00B 109.8 . . ?
N007 C00U H00U 107.3 . . ?
N007 C00U C00Y 117.0(3) . . ?
C00V C00U N007 105.8(3) . . ?
C00V C00U H00U 107.3 . . ?
C00V C00U C00Y 111.6(4) . . ?
C00Y C00U H00U 107.3 . . ?
N005 C00V C00T 116.1(3) . . ?
N005 C00V H00V 106.4 . . ?
C00T C00V H00V 106.4 . . ?
C00U C00V N005 107.6(3) . . ?
C00U C00V C00T 113.3(3) . . ?
C00U C00V H00V 106.4 . . ?
C00H C00W H00C 109.5 . . ?
C00H C00W H00D 109.5 . . ?
C00H C00W H00F 109.5 . . ?
H00C C00W H00D 109.5 . . ?
H00C C00W H00F 109.5 . . ?
H00D C00W H00F 109.5 . . ?
C00H C00X H00H 109.5 . . ?
C00H C00X H00I 109.5 . . ?
C00H C00X H00J 109.5 . . ?
H00H C00X H00I 109.5 . . ?
H00H C00X H00J 109.5 . . ?
H00I C00X H00J 109.5 . . ?
C00U C00Y H00K 109.8 . . ?
C00U C00Y H00M 109.8 . . ?
C00U C00Y C012 109.5(3) . . ?
H00K C00Y H00M 108.2 . . ?
C012 C00Y H00K 109.8 . . ?
C012 C00Y H00M 109.8 . . ?
C00T C00Z H00N 108.7 . . ?
C00T C00Z H00O 108.7 . . ?
H00N C00Z H00O 107.6 . . ?
C012 C00Z C00T 114.4(4) . . ?
C012 C00Z H00N 108.7 . . ?
C012 C00Z H00O 108.7 . . ?
C00R C010 H01A 109.5 . . ?
C00R C010 H01B 109.5 . . ?
C00R C010 H01C 109.5 . . ?
H01A C010 H01B 109.5 . . ?
H01A C010 H01C 109.5 . . ?
H01B C010 H01C 109.5 . . ?
C00R C011 H01D 109.5 . . ?
C00R C011 H01E 109.5 . . ?
C00R C011 H01F 109.5 . . ?
H01D C011 H01E 109.5 . . ?
H01D C011 H01F 109.5 . . ?
H01E C011 H01F 109.5 . . ?
C00Y C012 H01G 109.1 . . ?
C00Y C012 H01H 109.1 . . ?
C00Z C012 C00Y 112.6(4) . . ?
C00Z C012 H01G 109.1 . . ?
C00Z C012 H01H 109.1 . . ?
H01G C012 H01H 107.8 . . ?
C00H C013 H01I 109.5 . . ?
C00H C013 H01J 109.5 . . ?
C00H C013 H01K 109.5 . . ?
H01I C013 H01J 109.5 . . ?
H01I C013 H01K 109.5 . . ?
H01J C013 H01K 109.5 . . ?
C00R C014 H01L 109.5 . . ?
C00R C014 H01M 109.5 . . ?
C00R C014 H01N 109.5 . . ?
H01L C014 H01M 109.5 . . ?
H01L C014 H01N 109.5 . . ?
H01M C014 H01N 109.5 . . ?

loop_
_geom_bond_atom_site_label_1
_geom_bond_atom_site_label_2
_geom_bond_distance
_geom_bond_site_symmetry_2
_geom_bond_publ_flag
Cr01 O002 1.911(2) . ?
Cr01 O003 1.907(3) . ?
Cr01 N005 2.014(3) . ?
Cr01 N007 2.003(3) . ?
Cr01 N00D 1.560(3) . ?
O002 C00C 1.314(4) . ?
O003 C00I 1.314(4) . ?
O004 N008 1.229(4) . ?
N005 C00E 1.284(4) . ?
N005 C00V 1.494(5) . ?
O006 N00B 1.218(4) . ?
N007 C00S 1.293(5) . ?
N007 C00U 1.485(5) . ?
N008 O009 1.222(4) . ?
N008 C00K 1.455(5) . ?
O1 N00B 1.221(4) . ?
N00B C00O 1.463(5) . ?
C00C C00J 1.419(5) . ?
C00C C00M 1.429(5) . ?
C00E H00E 0.9300 . ?
C00E C00J 1.441(5) . ?
C00F C00I 1.432(5) . ?
C00F C00P 1.384(5) . ?
C00F C00R 1.533(5) . ?
C00G H00G 0.9300 . ?
C00G C00J 1.398(5) . ?
C00G C00O 1.364(5) . ?
C00H C00M 1.539(5) . ?
C00H C00W 1.528(5) . ?
C00H C00X 1.529(6) . ?
C00H C013 1.530(5) . ?
C00I C00N 1.420(5) . ?
C00K C00L 1.358(5) . ?
C00K C00P 1.384(5) . ?
C00L H00L 0.9300 . ?
C00L C00N 1.399(5) . ?
C00M C00Q 1.379(5) . ?
C00N C00S 1.433(5) . ?
C00O C00Q 1.381(5) . ?
C00P H00P 0.9300 . ?
C00Q H00Q 0.9300 . ?
C00R C010 1.535(6) . ?
C00R C011 1.530(6) . ?
C00R C014 1.535(6) . ?
C00S H00S 0.9300 . ?
C00T H00A 0.9700 . ?
C00T H00B 0.9700 . ?
C00T C00V 1.523(5) . ?
C00T C00Z 1.530(6) . ?
C00U H00U 0.9800 . ?
C00U C00V 1.471(6) . ?
C00U C00Y 1.520(6) . ?
C00V H00V 0.9800 . ?
C00W H00C 0.9600 . ?
C00W H00D 0.9600 . ?
C00W H00F 0.9600 . ?
C00X H00H 0.9600 . ?
C00X H00I 0.9600 . ?
C00X H00J 0.9600 . ?
C00Y H00K 0.9700 . ?
C00Y H00M 0.9700 . ?
C00Y C012 1.530(6) . ?
C00Z H00N 0.9700 . ?
C00Z H00O 0.9700 . ?
C00Z C012 1.460(7) . ?
C010 H01A 0.9600 . ?
C010 H01B 0.9600 . ?
C010 H01C 0.9600 . ?
C011 H01D 0.9600 . ?
C011 H01E 0.9600 . ?
C011 H01F 0.9600 . ?
C012 H01G 0.9700 . ?
C012 H01H 0.9700 . ?
C013 H01I 0.9600 . ?
C013 H01J 0.9600 . ?
C013 H01K 0.9600 . ?
C014 H01L 0.9600 . ?
C014 H01M 0.9600 . ?
C014 H01N 0.9600 . ?

loop_
_geom_torsion_atom_site_label_1
_geom_torsion_atom_site_label_2
_geom_torsion_atom_site_label_3
_geom_torsion_atom_site_label_4
_geom_torsion
_geom_torsion_site_symmetry_1
_geom_torsion_site_symmetry_2
_geom_torsion_site_symmetry_3
_geom_torsion_site_symmetry_4
_geom_torsion_publ_flag
Cr01 O002 C00C C00J 26.8(5) . . . . ?
Cr01 O002 C00C C00M -157.3(3) . . . . ?
Cr01 O003 C00I C00F 166.9(3) . . . . ?
Cr01 O003 C00I C00N -15.0(6) . . . . ?
Cr01 N005 C00E C00J -6.1(6) . . . . ?
Cr01 N005 C00V C00T -153.3(3) . . . . ?
Cr01 N005 C00V C00U -25.3(4) . . . . ?
Cr01 N007 C00S C00N -3.0(7) . . . . ?
Cr01 N007 C00U C00V -47.7(4) . . . . ?
Cr01 N007 C00U C00Y -172.7(4) . . . . ?
O002 C00C C00J C00E 2.5(6) . . . . ?
O002 C00C C00J C00G 176.0(3) . . . . ?
O002 C00C C00M C00H -0.2(5) . . . . ?
O002 C00C C00M C00Q -177.8(3) . . . . ?
O003 C00I C00N C00L -174.0(4) . . . . ?
O003 C00I C00N C00S 5.6(7) . . . . ?
O004 N008 C00K C00L -18.8(6) . . . . ?
O004 N008 C00K C00P 160.1(4) . . . . ?
N005 C00E C00J C00C -12.2(6) . . . . ?
N005 C00E C00J C00G 174.0(4) . . . . ?
O006 N00B C00O C00G 3.9(6) . . . . ?
O006 N00B C00O C00Q -172.7(4) . . . . ?
N007 C00U C00V N005 45.0(5) . . . . ?
N007 C00U C00V C00T 174.6(4) . . . . ?
N007 C00U C00Y C012 178.1(4) . . . . ?
N008 C00K C00L C00N 178.9(4) . . . . ?
N008 C00K C00P C00F -176.2(4) . . . . ?
O009 N008 C00K C00L 161.3(4) . . . . ?
O009 N008 C00K C00P -19.8(6) . . . . ?
O1 N00B C00O C00G -176.9(4) . . . . ?
O1 N00B C00O C00Q 6.5(6) . . . . ?
N00B C00O C00Q C00M 176.9(4) . . . . ?
C00C C00M C00Q C00O 1.7(6) . . . . ?
C00E N005 C00V C00T 28.1(6) . . . . ?
C00E N005 C00V C00U 156.2(4) . . . . ?
C00F C00I C00N C00L 4.2(6) . . . . ?
C00F C00I C00N C00S -176.2(4) . . . . ?
C00G C00O C00Q C00M 0.5(6) . . . . ?
C00H C00M C00Q C00O -176.0(4) . . . . ?
C00I C00F C00P C00K -1.8(6) . . . . ?
C00I C00F C00R C010 -60.5(5) . . . . ?
C00I C00F C00R C011 60.4(5) . . . . ?
C00I C00F C00R C014 179.8(4) . . . . ?
C00I C00N C00S N007 3.0(8) . . . . ?
C00J C00C C00M C00H 175.7(3) . . . . ?
C00J C00C C00M C00Q -1.9(5) . . . . ?
C00J C00G C00O N00B -178.8(4) . . . . ?
C00J C00G C00O C00Q -2.3(6) . . . . ?
C00K C00L C00N C00I -3.4(7) . . . . ?
C00K C00L C00N C00S 177.0(4) . . . . ?
C00L C00K C00P C00F 2.7(6) . . . . ?
C00L C00N C00S N007 -177.4(5) . . . . ?
C00M C00C C00J C00E -173.4(3) . . . . ?
C00M C00C C00J C00G 0.1(5) . . . . ?
C00O C00G C00J C00C 2.0(6) . . . . ?
C00O C00G C00J C00E 175.9(4) . . . . ?
C00P C00F C00I O003 176.5(4) . . . . ?
C00P C00F C00I C00N -1.6(6) . . . . ?
C00P C00F C00R C010 121.3(4) . . . . ?
C00P C00F C00R C011 -117.8(4) . . . . ?
C00P C00F C00R C014 1.6(6) . . . . ?
C00P C00K C00L C00N 0.0(7) . . . . ?
C00R C00F C00I O003 -1.8(6) . . . . ?
C00R C00F C00I C00N -179.9(4) . . . . ?
C00R C00F C00P C00K 176.5(4) . . . . ?
C00S N007 C00U C00V 133.2(5) . . . . ?
C00S N007 C00U C00Y 8.2(7) . . . . ?
C00T C00Z C012 C00Y 52.8(7) . . . . ?
C00U N007 C00S C00N 175.9(5) . . . . ?
C00U C00Y C012 C00Z -54.1(7) . . . . ?
C00V N005 C00E C00J 172.2(4) . . . . ?
C00V C00T C00Z C012 -50.2(6) . . . . ?
C00V C00U C00Y C012 56.0(6) . . . . ?
C00W C00H C00M C00C 54.9(5) . . . . ?
C00W C00H C00M C00Q -127.6(4) . . . . ?
C00X C00H C00M C00C -65.4(5) . . . . ?
C00X C00H C00M C00Q 112.1(4) . . . . ?
C00Y C00U C00V N005 173.3(4) . . . . ?
C00Y C00U C00V C00T -57.1(5) . . . . ?
C00Z C00T C00V N005 177.2(4) . . . . ?
C00Z C00T C00V C00U 52.0(6) . . . . ?
C013 C00H C00M C00C 174.5(4) . . . . ?
C013 C00H C00M C00Q -7.9(5) . . . . ?
